data_2210255
loop_
_publ_author_name
'Asker, Erol'
'Akin, Sebahat'
'H\"okelek, Tuncer'

_publ_section_title
;
 5,3'-Dihydroxy-3,6,7,4'-tetramethoxyflavone
;
_journal_coeditor_code HB2123
_journal_issue 9
_journal_name_full 'Acta Crystallographica Section E'
_journal_page_first o4159
_journal_page_last o4161
_journal_paper_doi 10.1107/S1600536806033630
_journal_volume 62
_journal_year 2006
_chemical_formula_iupac 'C19 H18 O8'
_chemical_formula_moiety 'C19 H18 O8'
_chemical_formula_sum 'C19 H18 O8'
_chemical_formula_weight 374.33
_chemical_name_common
;
5,3'-Dihydroxy-3,6,7,4'-tetramethoxyflavone
;
_chemical_name_systematic
;
5-hydroxy-2-(3-hydroxy-4-methoxyphenyl)-3,6,7-trimethoxychromen-4-one
;
_space_group_IT_number 15
_symmetry_cell_setting monoclinic
_symmetry_space_group_name_Hall '-C 2yc'
_symmetry_space_group_name_H-M 'C 1 2/c 1'
_atom_sites_solution_hydrogens geom
_atom_sites_solution_primary direct
_atom_sites_solution_secondary difmap
_audit_creation_method SHELXL-97
_cell_angle_alpha 90.00
_cell_angle_beta 92.424(2)
_cell_angle_gamma 90.00
_cell_formula_units_Z 8
_cell_length_a 15.5353(5)
_cell_length_b 12.4493(3)
_cell_length_c 17.6655(3)
_cell_measurement_reflns_used 25
_cell_measurement_temperature 294(2)
_cell_measurement_theta_max 19.3
_cell_measurement_theta_min 2.15
_cell_volume 3413.51(15)
_computing_cell_refinement 'CAD-4 EXPRESS'
_computing_data_collection 'CAD-4 EXPRESS (Enraf--Nonius, 1994)'
_computing_data_reduction 'XCAD4 (Harms & Wocadlo, 1995)'
_computing_molecular_graphics 'ORTEP-3 for Windows (Farrugia, 1997) and PLATON (Spek, 2003)'
_computing_publication_material 'WinGX (Farrugia, 1999)'
_computing_structure_refinement 'SHELXL97 (Sheldrick, 1997)'
_computing_structure_solution 'SIR92 (Altomare <i>et al.</i>,  1993)'
_diffrn_ambient_temperature 294(2)
_diffrn_measured_fraction_theta_full 0.962
_diffrn_measured_fraction_theta_max 0.962
_diffrn_measurement_device_type 'Enraf--Nonius CAD-4'
_diffrn_measurement_method \w
_diffrn_radiation_monochromator graphite
_diffrn_radiation_source 'fine-focus sealed tube'
_diffrn_radiation_type CuK\a
_diffrn_radiation_wavelength 1.54184
_diffrn_reflns_av_R_equivalents 0.0286
_diffrn_reflns_av_sigmaI/netI 0.0301
_diffrn_reflns_limit_h_max 19
_diffrn_reflns_limit_h_min 0
_diffrn_reflns_limit_k_max 0
_diffrn_reflns_limit_k_min -15
_diffrn_reflns_limit_l_max 22
_diffrn_reflns_limit_l_min -22
_diffrn_reflns_number 3463
_diffrn_reflns_theta_full 74.27
_diffrn_reflns_theta_max 74.27
_diffrn_reflns_theta_min 5.01
_diffrn_standards_decay_% 1
_diffrn_standards_interval_time 120
_diffrn_standards_number 3
_exptl_absorpt_coefficient_mu 0.973
_exptl_absorpt_correction_T_max 0.868
_exptl_absorpt_correction_T_min 0.727
_exptl_absorpt_correction_type psi-scan
_exptl_absorpt_process_details '(North <i>et al.</i>,  1968)'
_exptl_crystal_colour yellow
_exptl_crystal_density_diffrn 1.457
_exptl_crystal_density_method 'not measured'
_exptl_crystal_description plate
_exptl_crystal_F_000 1568
_exptl_crystal_size_max 0.35
_exptl_crystal_size_mid 0.25
_exptl_crystal_size_min 0.15
_refine_diff_density_max 0.983
_refine_diff_density_min -0.709
_refine_ls_extinction_method none
_refine_ls_goodness_of_fit_ref 1.101
_refine_ls_hydrogen_treatment constr
_refine_ls_matrix_type full
_refine_ls_number_parameters 248
_refine_ls_number_reflns 3350
_refine_ls_number_restraints 0
_refine_ls_restrained_S_all 1.101
_refine_ls_R_factor_all 0.1267
_refine_ls_R_factor_gt 0.0940
_refine_ls_shift/su_max 0.000
_refine_ls_shift/su_mean 0.000
_refine_ls_structure_factor_coef Fsqd
_refine_ls_weighting_details 'calc w=1/[\s^2^(Fo^2^)+(0.1338P)^2^+0.0496P] where P=(Fo^2^+2Fc^2^)/3'
_refine_ls_weighting_scheme calc
_refine_ls_wR_factor_gt 0.1891
_refine_ls_wR_factor_ref 0.2155
_reflns_number_gt 2259
_reflns_number_total 3350
_reflns_threshold_expression I>2\s(I)
_cod_data_source_file hb2123.cif
_cod_data_source_block I
_cod_database_code 2210255
_cod_database_fobs_code 2210255

loop_
_symmetry_equiv_pos_as_xyz
'x, y, z'
'-x, y, -z+1/2'
'x+1/2, y+1/2, z'
'-x+1/2, y+1/2, -z+1/2'
'-x, -y, -z'
'x, -y, z-1/2'
'-x+1/2, -y+1/2, -z'
'x+1/2, -y+1/2, z-1/2'

loop_
_atom_site_type_symbol
_atom_site_label
_atom_site_fract_x
_atom_site_fract_y
_atom_site_fract_z
_atom_site_U_iso_or_equiv
_atom_site_adp_type
_atom_site_calc_flag
_atom_site_refinement_flags
_atom_site_occupancy
O O1 0.10368(12) 0.55315(14) 0.22741(11) 0.0539(5) Uani d . 1
O O3 0.19321(14) 0.61592(16) 0.41496(10) 0.0579(5) Uani d . 1
O O3' 0.10645(19) 0.16953(18) 0.22228(12) 0.0892(9) Uani d . 1
H H3' 0.1179 0.1082 0.2363 0.134 Uiso calc R 1
O O4 0.17190(15) 0.81631(16) 0.35145(12) 0.0665(6) Uani d . 1
O O4' 0.18957(13) 0.09746(14) 0.34872(11) 0.0618(6) Uani d . 1
O O5 0.13000(15) 0.93629(15) 0.23552(12) 0.0653(6) Uani d . 1
H H5 0.1480 0.9219 0.2786 0.098 Uiso calc R 1
O O6 0.06947(13) 0.94623(15) 0.08816(11) 0.0594(5) Uani d . 1
O O7 0.01526(15) 0.76975(18) 0.01627(11) 0.0675(6) Uani d . 1
C C1' 0.15122(16) 0.4250(2) 0.31602(14) 0.0469(6) Uani d . 1
C C2 0.14133(17) 0.5402(2) 0.29794(15) 0.0481(6) Uani d . 1
C C2' 0.1221(2) 0.3481(2) 0.26378(16) 0.0562(7) Uani d . 1
H H2' 0.0931 0.3703 0.2194 0.067 Uiso calc R 1
C C3 0.16416(18) 0.6276(2) 0.34138(15) 0.0498(6) Uani d . 1
C C3' 0.1350(2) 0.2404(2) 0.27612(15) 0.0552(7) Uani d . 1
C C4 0.15238(18) 0.7355(2) 0.31235(14) 0.0512(7) Uani d . 1
C C4A 0.11771(18) 0.7439(2) 0.23618(15) 0.0491(6) Uani d . 1
C C4' 0.17743(18) 0.2058(2) 0.34243(15) 0.0507(6) Uani d . 1
C C5 0.10608(18) 0.8445(2) 0.19899(17) 0.0531(7) Uani d . 1
C C5' 0.2051(2) 0.2807(3) 0.39475(18) 0.0712(9) Uani d . 1
H H5' 0.2328 0.2581 0.4397 0.085 Uiso calc R 1
C C6 0.07368(18) 0.8500(2) 0.12555(17) 0.0524(7) Uani d . 1
C C6' 0.1926(2) 0.3893(2) 0.38205(18) 0.0689(9) Uani d . 1
H H6' 0.2123 0.4387 0.4183 0.083 Uiso calc R 1
C C7 0.04725(19) 0.7549(2) 0.08729(15) 0.0532(7) Uani d . 1
C C8 0.05691(18) 0.6554(2) 0.12288(16) 0.0533(7) Uani d . 1
H H8 0.0396 0.5924 0.0983 0.064 Uiso calc R 1
C C8A 0.09290(17) 0.65286(19) 0.19558(16) 0.0485(6) Uani d . 1
C C9 0.2811(2) 0.6472(3) 0.4300(2) 0.0712(9) Uani d . 1
H H9A 0.3186 0.5960 0.4077 0.107 Uiso calc R 1
H H9B 0.2929 0.6496 0.4838 0.107 Uiso calc R 1
H H9C 0.2905 0.7169 0.4087 0.107 Uiso calc R 1
C C10 -0.0086(2) 1.0028(2) 0.0993(2) 0.0684(9) Uani d . 1
H H10A -0.0566 0.9595 0.0820 0.103 Uiso calc R 1
H H10B -0.0086 1.0688 0.0712 0.103 Uiso calc R 1
H H10C -0.0132 1.0183 0.1522 0.103 Uiso calc R 1
C C11 -0.0158(2) 0.6789(3) -0.02594(19) 0.0759(10) Uani d . 1
H H11A 0.0297 0.6271 -0.0295 0.114 Uiso calc R 1
H H11B -0.0348 0.7013 -0.0759 0.114 Uiso calc R 1
H H11C -0.0631 0.6471 -0.0008 0.114 Uiso calc R 1
C C12 0.2265(2) 0.0586(3) 0.41885(19) 0.0689(9) Uani d . 1
H H12A 0.2820 0.0908 0.4282 0.103 Uiso calc R 1
H H12B 0.2326 -0.0181 0.4163 0.103 Uiso calc R 1
H H12C 0.1896 0.0768 0.4592 0.103 Uiso calc R 1

loop_
_atom_site_aniso_label
_atom_site_aniso_U_11
_atom_site_aniso_U_22
_atom_site_aniso_U_33
_atom_site_aniso_U_12
_atom_site_aniso_U_13
_atom_site_aniso_U_23
O1 0.0731(12) 0.0356(9) 0.0519(11) 0.0036(8) -0.0093(9) 0.0065(7)
O3 0.0803(14) 0.0478(10) 0.0451(10) 0.0007(10) -0.0013(9) 0.0013(8)
O3' 0.166(3) 0.0435(11) 0.0545(13) 0.0044(13) -0.0329(14) -0.0013(9)
O4 0.1020(16) 0.0401(10) 0.0564(12) 0.0116(10) -0.0085(11) -0.0040(8)
O4' 0.0871(15) 0.0381(10) 0.0589(12) -0.0021(9) -0.0132(10) 0.0118(8)
O5 0.0985(16) 0.0363(10) 0.0604(12) 0.0056(10) -0.0062(11) 0.0021(8)
O6 0.0700(13) 0.0443(10) 0.0638(13) 0.0049(9) 0.0042(10) 0.0191(9)
O7 0.0933(16) 0.0552(12) 0.0528(12) 0.0040(11) -0.0109(11) 0.0104(9)
C1' 0.0542(15) 0.0410(13) 0.0454(13) 0.0011(10) 0.0012(11) 0.0060(10)
C2 0.0572(16) 0.0431(14) 0.0439(13) 0.0053(11) 0.0026(11) 0.0053(11)
C2' 0.080(2) 0.0450(15) 0.0432(14) 0.0052(13) -0.0055(13) 0.0061(11)
C3 0.0630(16) 0.0417(13) 0.0447(14) 0.0052(12) 0.0012(12) 0.0027(11)
C3' 0.0791(19) 0.0421(14) 0.0440(14) -0.0004(13) -0.0021(13) 0.0017(11)
C4 0.0638(17) 0.0398(14) 0.0500(15) 0.0088(11) 0.0040(12) -0.0001(11)
C4A 0.0582(16) 0.0381(13) 0.0512(14) 0.0075(11) 0.0050(12) 0.0046(10)
C4' 0.0638(17) 0.0379(13) 0.0501(14) -0.0040(12) -0.0008(12) 0.0099(11)
C5 0.0644(18) 0.0386(14) 0.0566(17) 0.0068(11) 0.0055(13) 0.0020(11)
C5' 0.102(3) 0.0464(16) 0.0628(18) -0.0072(16) -0.0308(17) 0.0140(13)
C6 0.0611(16) 0.0410(14) 0.0554(16) 0.0065(11) 0.0063(13) 0.0121(11)
C6' 0.100(2) 0.0437(15) 0.0605(18) -0.0122(16) -0.0229(16) 0.0058(13)
C7 0.0607(16) 0.0476(15) 0.0509(15) 0.0047(12) -0.0006(12) 0.0085(12)
C8 0.0629(17) 0.0419(14) 0.0545(16) 0.0038(12) -0.0032(13) 0.0041(11)
C8A 0.0561(15) 0.0367(13) 0.0529(15) 0.0075(11) 0.0043(12) 0.0082(10)
C9 0.085(2) 0.0581(19) 0.069(2) 0.0060(16) -0.0131(17) 0.0013(14)
C10 0.079(2) 0.0496(17) 0.077(2) 0.0191(15) 0.0009(17) 0.0155(15)
C11 0.092(3) 0.075(2) 0.0584(19) -0.0044(19) -0.0166(17) 0.0034(16)
C12 0.085(2) 0.0437(15) 0.076(2) -0.0067(14) -0.0237(17) 0.0199(14)

loop_
_atom_type_symbol
_atom_type_description
_atom_type_scat_dispersion_real
_atom_type_scat_dispersion_imag
_atom_type_scat_source
C C 0.0181 0.0091 'International Tables Vol C Tables 4.2.6.8 and 6.1.1.4'
H H 0.0000 0.0000 'International Tables Vol C Tables 4.2.6.8 and 6.1.1.4'
O O 0.0492 0.0322 'International Tables Vol C Tables 4.2.6.8 and 6.1.1.4'
N N 0.0311 0.0180 'International Tables Vol C Tables 4.2.6.8 and 6.1.1.4'

loop_
_geom_angle_atom_site_label_1
_geom_angle_atom_site_label_2
_geom_angle_atom_site_label_3
_geom_angle
_geom_angle_publ_flag
C2 O1 C8A 121.5(2) n
C3 O3 C9 114.9(2) ?
C3' O3' H3' 109.5 ?
C4' O4' C12 117.0(2) ?
C5 O5 H5 109.5 ?
C6 O6 C10 113.0(2) ?
C7 O7 C11 118.9(2) ?
C6' C1' C2' 117.7(3) n
C6' C1' C2 122.4(3) ?
C2' C1' C2 119.8(2) ?
O1 C2 C3 120.6(2) n
O1 C2 C1' 110.5(2) ?
C3 C2 C1' 129.0(2) ?
C3' C2' C1' 121.7(3) n
C3' C2' H2' 119.2 ?
C1' C2' H2' 119.2 ?
O3 C3 C2 121.0(2) ?
O3 C3 C4 117.9(2) ?
C2 C3 C4 120.9(2) n
O3' C3' C2' 118.8(3) ?
O3' C3' C4' 121.2(3) ?
C2' C3' C4' 119.9(3) n
O4 C4 C4A 122.3(2) ?
O4 C4 C3 121.8(2) ?
C4A C4 C3 115.9(2) n
C8A C4A C5 117.0(2) n
C8A C4A C4 120.8(2) n
C5 C4A C4 122.2(2) ?
O4' C4' C5' 125.4(2) ?
O4' C4' C3' 115.7(2) ?
C5' C4' C3' 118.9(2) n
O5 C5 C6 119.3(2) ?
O5 C5 C4A 119.7(3) ?
C6 C5 C4A 121.0(2) n
C4' C5' C6' 121.2(3) n
C4' C5' H5' 119.4 ?
C6' C5' H5' 119.4 ?
O6 C6 C5 120.5(3) ?
O6 C6 C7 119.6(3) ?
C5 C6 C7 119.8(2) n
C1' C6' C5' 120.6(3) n
C1' C6' H6' 119.7 ?
C5' C6' H6' 119.7 ?
O7 C7 C8 124.9(3) ?
O7 C7 C6 114.8(2) ?
C8 C7 C6 120.3(2) n
C8A C8 C7 118.1(3) n
C8A C8 H8 120.9 ?
C7 C8 H8 120.9 ?
O1 C8A C8 116.1(2) ?
O1 C8A C4A 120.1(2) n
C8 C8A C4A 123.8(2) n
O3 C9 H9A 109.5 ?
O3 C9 H9B 109.5 ?
H9A C9 H9B 109.5 ?
O3 C9 H9C 109.5 ?
H9A C9 H9C 109.5 ?
H9B C9 H9C 109.5 ?
O6 C10 H10A 109.5 ?
O6 C10 H10B 109.5 ?
H10A C10 H10B 109.5 ?
O6 C10 H10C 109.5 ?
H10A C10 H10C 109.5 ?
H10B C10 H10C 109.5 ?
O7 C11 H11A 109.5 ?
O7 C11 H11B 109.5 ?
H11A C11 H11B 109.5 ?
O7 C11 H11C 109.5 ?
H11A C11 H11C 109.5 ?
H11B C11 H11C 109.5 ?
O4' C12 H12A 109.5 ?
O4' C12 H12B 109.5 ?
H12A C12 H12B 109.5 ?
O4' C12 H12C 109.5 ?
H12A C12 H12C 109.5 ?
H12B C12 H12C 109.5 ?

loop_
_geom_bond_atom_site_label_1
_geom_bond_atom_site_label_2
_geom_bond_distance
_geom_bond_publ_flag
O1 C2 1.363(3) n
O1 C8A 1.370(3) n
O3 C3 1.365(3) ?
O3 C9 1.433(4) ?
O3' C3' 1.358(3) ?
O3' H3' 0.8200 ?
O4' C4' 1.366(3) ?
O4' C12 1.428(3) ?
O4 C4 1.250(3) ?
O5 C5 1.356(3) ?
O5 H5 0.8200 ?
O6 C6 1.368(3) ?
O6 C10 1.424(3) ?
O7 C7 1.343(3) ?
C1' C6' 1.382(4) n
C1' C2' 1.392(4) n
C1' C2 1.475(4) n
C2 C3 1.370(4) n
C2' C3' 1.372(4) n
C2' H2' 0.9300 ?
C4 C3 1.447(4) n
C4' C5' 1.369(4) n
C4' C3' 1.388(4) n
C4A C8A 1.387(4) n
C4A C5 1.423(3) n
C4A C4 1.432(4) n
C5 C6 1.373(4) n
C5' C6' 1.383(4) n
C5' H5' 0.9300 ?
C6' H6' 0.9300 ?
C7 C6 1.415(4) n
C8 C8A 1.379(4) n
C8 C7 1.395(4) n
C8 H8 0.9300 ?
C9 H9A 0.9600 ?
C9 H9B 0.9600 ?
C9 H9C 0.9600 ?
C10 H10A 0.9600 ?
C10 H10B 0.9600 ?
C10 H10C 0.9600 ?
C11 O7 1.427(4) ?
C11 H11A 0.9600 ?
C11 H11B 0.9600 ?
C11 H11C 0.9600 ?
C12 H12A 0.9600 ?
C12 H12B 0.9600 ?
C12 H12C 0.9600 ?

loop_
_geom_hbond_atom_site_label_D
_geom_hbond_atom_site_label_H
_geom_hbond_atom_site_label_A
_geom_hbond_site_symmetry_A
_geom_hbond_distance_DH
_geom_hbond_distance_HA
_geom_hbond_distance_DA
_geom_hbond_angle_DHA
_geom_hbond_publ_flag
O5 H5 O4 . 0.82 1.87 2.596(3) 148 yes
O3' H3' O4' . 0.82 2.24 2.687(3) 115 yes
O3' H3' O5 1_545 0.82 2.15 2.935(3) 161 yes
O5 H5 O4' 1_565 0.82 2.58 2.954(3) 109 yes
C10 H10b O7 5_575 0.96 2.54 3.491(4) 173 yes
C12 H12b O4 1_545 0.96 2.52 3.339(4) 143 yes

loop_
_geom_torsion_atom_site_label_1
_geom_torsion_atom_site_label_2
_geom_torsion_atom_site_label_3
_geom_torsion_atom_site_label_4
_geom_torsion
_geom_torsion_publ_flag
C2 O1 C8A C8 177.7(2) ?
C2 O1 C8A C4A -2.3(4) ?
C8A O1 C2 C3 4.6(4) ?
C8A O1 C2 C1' -175.5(2) ?
C9 O3 C3 C2 114.7(3) yes
C9 O3 C3 C4 -69.7(3) ?
C12 O4' C4' C5' 6.6(4) yes
C12 O4' C4' C3' -174.9(3) ?
C10 O6 C6 C5 -88.3(3) yes
C10 O6 C6 C7 94.0(3) ?
C11 O7 C7 C8 3.4(5) yes
C11 O7 C7 C6 -177.9(3) ?
C2' C1' C6' C5' 0.7(5) ?
C2 C1' C6' C5' -176.1(3) ?
C6' C1' C2 O1 175.7(3) ?
C2' C1' C2 O1 -1.0(4) ?
C6' C1' C2 C3 -4.4(5) ?
C2' C1' C2 C3 178.9(3) ?
C6' C1' C2' C3' -1.2(5) ?
C2 C1' C2' C3' 175.7(3) ?
O1 C2 C3 O3 172.8(2) ?
C1' C2 C3 O3 -7.1(5) ?
O1 C2 C3 C4 -2.7(4) ?
C1' C2 C3 C4 177.4(3) ?
C1' C2' C3' O3' -178.7(3) ?
C1' C2' C3' C4' 0.6(5) ?
O4 C4 C3 O3 3.5(4) ?
C4A C4 C3 O3 -176.9(2) ?
O4 C4 C3 C2 179.2(3) ?
C4A C4 C3 C2 -1.3(4) ?
O4' C4' C5' C6' 177.5(3) ?
C3' C4' C5' C6' -1.0(5) ?
O4' C4' C3' O3' 1.2(4) ?
C5' C4' C3' O3' 179.8(3) ?
O4' C4' C3' C2' -178.1(3) ?
C5' C4' C3' C2' 0.5(5) ?
C8A C4A C5 O5 -179.3(3) ?
C4 C4A C5 O5 1.4(4) ?
C8A C4A C5 C6 -1.6(4) ?
C4 C4A C5 C6 179.2(3) ?
C8A C4A C4 O4 -176.9(3) ?
C5 C4A C4 O4 2.3(4) ?
C8A C4A C4 C3 3.5(4) ?
C5 C4A C4 C3 -177.2(3) ?
C5 C4A C8A O1 178.9(2) ?
C4 C4A C8A O1 -1.9(4) ?
C5 C4A C8A C8 -1.1(4) ?
C4 C4A C8A C8 178.2(3) ?
O5 C5 C6 O6 3.2(4) ?
C4A C5 C6 O6 -174.5(2) ?
O5 C5 C6 C7 -179.0(2) ?
C4A C5 C6 C7 3.3(4) ?
C4' C5' C6' C1' 0.4(6) ?
O7 C7 C6 O6 -3.3(4) ?
C8 C7 C6 O6 175.4(3) ?
O7 C7 C6 C5 178.9(2) ?
C8 C7 C6 C5 -2.4(5) ?
C7 C8 C8A O1 -178.0(2) ?
C7 C8 C8A C4A 2.0(4) ?
C8A C8 C7 O7 178.4(3) ?
C8A C8 C7 C6 -0.2(4) ?

loop_
_cod_related_entry_id
_cod_related_entry_database
_cod_related_entry_code
1 ChemSpider 4474632
